data_7048126
loop_
_publ_author_name
'Coulton, John B.'
'Smith, Aramis C.'
'Wheeler, Kraig A.'
'Semeniuc, Radu F.'

_publ_section_title
;
 Multiple coordination modes of a new ditopic bis(pyrazolyl)methane-based
 ligand.
;
_journal_issue 47
_journal_name_full 'Dalton transactions (Cambridge, England : 2003)'
_journal_page_first 17109
_journal_page_last 17121
_journal_paper_doi 10.1039/c8dt03992e
_journal_volume 47
_journal_year 2018
_chemical_formula_moiety 'C16 H17 Cl4 N9 O1 Pd2, C2 H6 O1 S1'
_chemical_formula_sum 'C18 H23 Cl4 N9 O2 Pd2 S'
_chemical_formula_weight 784.11
_space_group_crystal_system triclinic
_space_group_IT_number 2
_space_group_name_Hall '-P 1'
_space_group_name_H-M_alt 'P -1'
_symmetry_space_group_name_Hall '-P 1'
_symmetry_space_group_name_H-M 'P -1'
_atom_sites_solution_hydrogens mixed
_audit_creation_method SHELXL-2014/7
_audit_update_record
;
2018-09-26 deposited with the CCDC.
2018-11-16 downloaded from the CCDC.
;
_cell_angle_alpha 99.275(1)
_cell_angle_beta 104.487(2)
_cell_angle_gamma 100.988(2)
_cell_formula_units_Z 2
_cell_length_a 8.1580(2)
_cell_length_b 11.6246(3)
_cell_length_c 15.2480(4)
_cell_measurement_reflns_used 9983
_cell_measurement_temperature 100(2)
_cell_measurement_theta_max 68.283
_cell_measurement_theta_min 3.974
_cell_volume 1340.78(6)
_computing_cell_refinement APEX2
_computing_data_collection 'APEX2 (Bruker, 2013)'
_computing_data_reduction
;
SADABS (Bruker, 2013) and XPREP (Bruker, 2013)
;
_computing_molecular_graphics 'XSEED (Barbour, 2001)'
_computing_publication_material 'XSEED (Barbour, 2001)'
_computing_structure_refinement 'SHELXL-2014/7 (Sheldrick, 2014)'
_diffrn_ambient_temperature 100(2)
_diffrn_detector_area_resol_mean 8.33
_diffrn_measured_fraction_theta_full 0.976
_diffrn_measured_fraction_theta_max 0.976
_diffrn_measurement_device_type 'Bruker APEXII CCD'
_diffrn_measurement_method 'phi and omega scans'
_diffrn_radiation_type CuK\a
_diffrn_radiation_wavelength 1.54178
_diffrn_reflns_av_R_equivalents 0.0435
_diffrn_reflns_av_unetI/netI 0.0255
_diffrn_reflns_Laue_measured_fraction_full 0.976
_diffrn_reflns_Laue_measured_fraction_max 0.976
_diffrn_reflns_limit_h_max 9
_diffrn_reflns_limit_h_min -9
_diffrn_reflns_limit_k_max 13
_diffrn_reflns_limit_k_min -13
_diffrn_reflns_limit_l_max 18
_diffrn_reflns_limit_l_min -18
_diffrn_reflns_number 28788
_diffrn_reflns_point_group_measured_fraction_full 0.976
_diffrn_reflns_point_group_measured_fraction_max 0.976
_diffrn_reflns_theta_full 67.679
_diffrn_reflns_theta_max 68.198
_diffrn_reflns_theta_min 3.068
_exptl_absorpt_coefficient_mu 15.532
_exptl_absorpt_correction_T_max 0.753
_exptl_absorpt_correction_T_min 0.468
_exptl_absorpt_correction_type multi-scan
_exptl_absorpt_process_details 'SADABS-2014/5, Bruker AXS'
_exptl_crystal_colour orange
_exptl_crystal_density_diffrn 1.942
_exptl_crystal_description 'tranparent plate'
_exptl_crystal_F_000 772
_exptl_crystal_size_max 0.146
_exptl_crystal_size_mid 0.105
_exptl_crystal_size_min 0.060
_refine_diff_density_max 0.735
_refine_diff_density_min -0.617
_refine_diff_density_rms 0.120
_refine_ls_extinction_method none
_refine_ls_goodness_of_fit_ref 1.085
_refine_ls_hydrogen_treatment mixed
_refine_ls_matrix_type full
_refine_ls_number_parameters 331
_refine_ls_number_reflns 4780
_refine_ls_number_restraints 1
_refine_ls_restrained_S_all 1.085
_refine_ls_R_factor_all 0.0298
_refine_ls_R_factor_gt 0.0254
_refine_ls_shift/su_max 0.001
_refine_ls_shift/su_mean 0.000
_refine_ls_structure_factor_coef Fsqd
_refine_ls_weighting_details 'w=1/[\s^2^(Fo^2^)+(0.0317P)^2^+1.9350P] where P=(Fo^2^+2Fc^2^)/3'
_refine_ls_weighting_scheme calc
_refine_ls_wR_factor_gt 0.0614
_refine_ls_wR_factor_ref 0.0646
_reflns_Friedel_coverage 0.000
_reflns_number_gt 4343
_reflns_number_total 4780
_reflns_threshold_expression 'I > 2\s(I)'
_cod_data_source_file c8dt03992e2.cif
_cod_data_source_block 15rfs16
_cod_depositor_comments 'Adding full bibliography for 7048124--7048128.cif.'
_cod_database_code 7048126
_shelx_shelxl_version_number 2014/7
_shelx_space_group_comment
;
The symmetry employed for this shelxl refinement is uniquely defined
by the following loop, which should always be used as a source of
symmetry information in preference to the above space-group names.
They are only intended as comments.
;
_shelx_estimated_absorpt_t_min 0.210
_shelx_estimated_absorpt_t_max 0.456

loop_
_space_group_symop_operation_xyz
'x, y, z'
'-x, -y, -z'

loop_
_atom_site_label
_atom_site_type_symbol
_atom_site_fract_x
_atom_site_fract_y
_atom_site_fract_z
_atom_site_U_iso_or_equiv
_atom_site_adp_type
_atom_site_occupancy
_atom_site_site_symmetry_order
_atom_site_calc_flag
_atom_site_refinement_flags_posn
_atom_site_refinement_flags_adp
Pd1 Pd 0.02315(3) 0.08208(2) 0.87355(2) 0.01302(7) Uani 1 1 d . .
Pd2 Pd -0.56809(3) 0.29064(2) 0.55275(2) 0.01595(7) Uani 1 1 d . .
Cl1 Cl 0.00303(11) -0.09261(7) 0.77230(5) 0.01980(17) Uani 1 1 d . .
Cl2 Cl -0.22260(10) 0.00236(7) 0.90962(6) 0.02047(17) Uani 1 1 d . .
Cl3 Cl -0.66462(11) 0.41401(8) 0.64988(6) 0.02271(18) Uani 1 1 d . .
Cl4 Cl -0.81961(11) 0.14488(8) 0.52244(6) 0.02644(19) Uani 1 1 d . .
S1 S 0.50122(12) 0.29445(7) 1.08301(6) 0.02170(18) Uani 1 1 d . .
O1 O -0.1445(3) 0.3380(2) 0.79196(17) 0.0217(5) Uani 1 1 d . .
O2 O 0.6299(5) 0.4086(2) 1.0892(2) 0.0445(8) Uani 1 1 d . .
N1 N 0.2815(4) 0.2771(2) 0.84460(19) 0.0166(6) Uani 1 1 d . .
N2 N 0.2427(4) 0.1581(2) 0.84615(19) 0.0153(6) Uani 1 1 d . .
N3 N 0.1244(4) 0.3452(2) 0.9444(2) 0.0164(6) Uani 1 1 d . .
N4 N 0.0521(4) 0.2393(2) 0.9625(2) 0.0161(6) Uani 1 1 d . .
N5 N -0.1906(4) 0.3899(3) 0.57176(19) 0.0181(6) Uani 1 1 d . .
N6 N -0.3405(4) 0.4166(3) 0.58318(19) 0.0184(6) Uani 1 1 d . .
N7 N -0.3179(4) 0.2029(3) 0.4602(2) 0.0198(6) Uani 1 1 d . .
N8 N -0.4876(4) 0.1891(3) 0.4593(2) 0.0192(6) Uani 1 1 d . .
N9 N -0.0153(4) 0.2431(3) 0.6967(2) 0.0175(6) Uani 1 1 d D .
C1 C 0.4481(5) 0.3135(3) 0.8429(2) 0.0199(7) Uani 1 1 d . .
H1 H 0.5056 0.3925 0.8425 0.024 Uiso 1 1 calc R U
C2 C 0.5185(5) 0.2156(3) 0.8420(3) 0.0239(8) Uani 1 1 d . .
H2 H 0.6332 0.2123 0.8403 0.029 Uiso 1 1 calc R U
C3 C 0.3848(5) 0.1214(3) 0.8442(2) 0.0221(7) Uani 1 1 d . .
H3 H 0.3956 0.0415 0.8443 0.026 Uiso 1 1 calc R U
C4 C 0.1570(4) 0.4352(3) 1.0188(2) 0.0190(7) Uani 1 1 d . .
H4 H 0.2080 0.5175 1.0236 0.023 Uiso 1 1 calc R U
C5 C 0.1036(5) 0.3872(3) 1.0864(2) 0.0212(7) Uani 1 1 d . .
H5 H 0.1081 0.4287 1.1463 0.025 Uiso 1 1 calc R U
C6 C 0.0410(5) 0.2637(3) 1.0482(2) 0.0200(7) Uani 1 1 d . .
H6 H -0.0029 0.2059 1.0794 0.024 Uiso 1 1 calc R U
C7 C 0.1576(4) 0.3479(3) 0.8557(2) 0.0160(7) Uani 1 1 d . .
H7 H 0.2120 0.4329 0.8565 0.019 Uiso 1 1 calc R U
C8 C -0.0185(4) 0.3075(3) 0.7774(2) 0.0164(7) Uani 1 1 d . .
C9 C -0.1734(5) 0.1950(3) 0.6199(2) 0.0198(7) Uani 1 1 d . .
H9A H -0.2763 0.1978 0.6427 0.024 Uiso 1 1 calc R U
H9B H -0.1804 0.1100 0.5935 0.024 Uiso 1 1 calc R U
C10 C -0.1764(5) 0.2671(3) 0.5437(2) 0.0183(7) Uani 1 1 d . .
H10 H -0.0640 0.2714 0.5278 0.022 Uiso 1 1 calc R U
C11 C -0.0601(5) 0.4901(3) 0.5994(2) 0.0216(7) Uani 1 1 d . .
H11 H 0.0574 0.4948 0.5993 0.026 Uiso 1 1 calc R U
C12 C -0.1277(5) 0.5845(3) 0.6278(3) 0.0246(8) Uani 1 1 d . .
H12 H -0.0675 0.6666 0.6506 0.029 Uiso 1 1 calc R U
C13 C -0.3029(5) 0.5344(3) 0.6159(2) 0.0211(7) Uani 1 1 d . .
H13 H -0.3840 0.5782 0.6293 0.025 Uiso 1 1 calc R U
C14 C -0.3046(5) 0.1313(3) 0.3849(3) 0.0257(8) Uani 1 1 d . .
H14 H -0.1999 0.1229 0.3708 0.031 Uiso 1 1 calc R U
C15 C -0.4721(5) 0.0727(4) 0.3323(3) 0.0284(8) Uani 1 1 d . .
H15 H -0.5059 0.0164 0.2746 0.034 Uiso 1 1 calc R U
C16 C -0.5808(5) 0.1119(3) 0.3800(2) 0.0241(8) Uani 1 1 d . .
H16 H -0.7046 0.0875 0.3594 0.029 Uiso 1 1 calc R U
C17 C 0.4747(6) 0.3010(3) 1.1964(3) 0.0305(9) Uani 1 1 d . .
H17A H 0.5876 0.3078 1.2411 0.046 Uiso 1 1 calc R U
H17B H 0.3921 0.2277 1.1963 0.046 Uiso 1 1 calc R U
H17C H 0.4297 0.3710 1.2139 0.046 Uiso 1 1 calc R U
C18 C 0.6174(5) 0.1797(4) 1.0823(3) 0.0297(9) Uani 1 1 d . .
H18A H 0.6603 0.1723 1.0276 0.045 Uiso 1 1 calc R U
H18B H 0.5395 0.1033 1.0802 0.045 Uiso 1 1 calc R U
H18C H 0.7163 0.2004 1.1386 0.045 Uiso 1 1 calc R U
H9 H 0.081(3) 0.233(3) 0.690(3) 0.017(10) Uiso 1 1 d D .

loop_
_atom_site_aniso_label
_atom_site_aniso_U_11
_atom_site_aniso_U_22
_atom_site_aniso_U_33
_atom_site_aniso_U_23
_atom_site_aniso_U_13
_atom_site_aniso_U_12
Pd1 0.01341(13) 0.00902(12) 0.01757(13) 0.00284(9) 0.00516(9) 0.00410(9)
Pd2 0.01390(13) 0.01840(13) 0.01666(13) 0.00184(9) 0.00550(10) 0.00675(10)
Cl1 0.0223(4) 0.0138(4) 0.0215(4) -0.0007(3) 0.0048(3) 0.0059(3)
Cl2 0.0166(4) 0.0153(4) 0.0304(4) 0.0038(3) 0.0101(3) 0.0027(3)
Cl3 0.0218(4) 0.0262(4) 0.0227(4) 0.0006(3) 0.0111(3) 0.0096(3)
Cl4 0.0176(4) 0.0237(4) 0.0374(5) 0.0017(4) 0.0104(4) 0.0046(3)
S1 0.0267(5) 0.0138(4) 0.0241(4) 0.0047(3) 0.0061(4) 0.0048(3)
O1 0.0173(13) 0.0221(12) 0.0261(13) 0.0031(10) 0.0056(10) 0.0086(10)
O2 0.067(2) 0.0184(14) 0.0420(18) 0.0043(12) 0.0219(16) -0.0100(14)
N1 0.0175(14) 0.0130(13) 0.0195(14) 0.0063(11) 0.0039(12) 0.0037(11)
N2 0.0174(14) 0.0135(13) 0.0174(14) 0.0056(10) 0.0064(12) 0.0057(11)
N3 0.0151(14) 0.0108(13) 0.0228(15) 0.0042(11) 0.0039(12) 0.0036(11)
N4 0.0165(14) 0.0117(13) 0.0237(15) 0.0060(11) 0.0095(12) 0.0049(11)
N5 0.0156(14) 0.0224(15) 0.0187(14) 0.0041(11) 0.0069(12) 0.0082(12)
N6 0.0183(15) 0.0203(14) 0.0185(14) 0.0023(11) 0.0069(12) 0.0088(12)
N7 0.0192(15) 0.0237(15) 0.0183(15) 0.0032(12) 0.0060(12) 0.0101(13)
N8 0.0183(15) 0.0203(14) 0.0198(15) 0.0020(11) 0.0061(12) 0.0075(12)
N9 0.0119(14) 0.0213(15) 0.0200(15) 0.0044(11) 0.0047(12) 0.0061(12)
C1 0.0175(17) 0.0230(17) 0.0192(17) 0.0070(14) 0.0058(14) 0.0021(14)
C2 0.0184(18) 0.0299(19) 0.029(2) 0.0092(15) 0.0129(15) 0.0098(16)
C3 0.026(2) 0.0201(17) 0.0264(19) 0.0076(14) 0.0143(16) 0.0104(15)
C4 0.0169(17) 0.0146(16) 0.0253(18) 0.0011(13) 0.0038(14) 0.0093(14)
C5 0.0241(19) 0.0173(17) 0.0233(18) 0.0015(13) 0.0079(15) 0.0086(15)
C6 0.0184(18) 0.0204(17) 0.0235(18) 0.0039(14) 0.0081(15) 0.0080(14)
C7 0.0149(16) 0.0116(15) 0.0216(17) 0.0055(12) 0.0044(14) 0.0030(13)
C8 0.0176(18) 0.0105(15) 0.0229(17) 0.0081(13) 0.0061(14) 0.0041(13)
C9 0.0193(18) 0.0168(16) 0.0209(17) 0.0018(13) 0.0017(14) 0.0061(14)
C10 0.0171(17) 0.0227(17) 0.0176(17) 0.0041(13) 0.0071(14) 0.0083(14)
C11 0.0211(18) 0.0220(18) 0.0218(18) 0.0056(14) 0.0066(15) 0.0040(15)
C12 0.028(2) 0.0185(17) 0.0259(19) 0.0024(14) 0.0091(16) 0.0039(15)
C13 0.0254(19) 0.0206(17) 0.0211(18) 0.0035(14) 0.0095(15) 0.0120(15)
C14 0.029(2) 0.0279(19) 0.0241(19) -0.0003(15) 0.0143(16) 0.0112(17)
C15 0.031(2) 0.030(2) 0.0203(19) -0.0045(15) 0.0048(16) 0.0095(17)
C16 0.0238(19) 0.0225(18) 0.0205(18) -0.0002(14) -0.0001(15) 0.0056(15)
C17 0.040(2) 0.0221(19) 0.025(2) 0.0013(15) 0.0086(18) 0.0011(17)
C18 0.026(2) 0.029(2) 0.044(2) 0.0156(17) 0.0162(18) 0.0152(17)

loop_
_atom_type_symbol
_atom_type_description
_atom_type_scat_dispersion_real
_atom_type_scat_dispersion_imag
_atom_type_scat_source
C C 0.0181 0.0091 'International Tables Vol C Tables 4.2.6.8 and 6.1.1.4'
H H 0.0000 0.0000 'International Tables Vol C Tables 4.2.6.8 and 6.1.1.4'
N N 0.0311 0.0180 'International Tables Vol C Tables 4.2.6.8 and 6.1.1.4'
O O 0.0492 0.0322 'International Tables Vol C Tables 4.2.6.8 and 6.1.1.4'
Cl Cl 0.3639 0.7018 'International Tables Vol C Tables 4.2.6.8 and 6.1.1.4'
Pd Pd 0.1215 3.9337 'International Tables Vol C Tables 4.2.6.8 and 6.1.1.4'
S S 0.3331 0.5567 'International Tables Vol C Tables 4.2.6.8 and 6.1.1.4'

loop_
_geom_angle_atom_site_label_1
_geom_angle_atom_site_label_2
_geom_angle_atom_site_label_3
_geom_angle
N2 Pd1 N4 87.83(11)
N2 Pd1 Cl2 177.68(8)
N4 Pd1 Cl2 89.91(8)
N2 Pd1 Cl1 89.56(8)
N4 Pd1 Cl1 177.35(8)
Cl2 Pd1 Cl1 92.69(3)
N8 Pd2 N6 88.96(12)
N8 Pd2 Cl3 175.52(8)
N6 Pd2 Cl3 90.19(8)
N8 Pd2 Cl4 90.89(9)
N6 Pd2 Cl4 177.82(8)
Cl3 Pd2 Cl4 90.13(3)
O2 S1 C18 106.2(2)
O2 S1 C17 106.12(18)
C18 S1 C17 97.8(2)
C1 N1 N2 110.6(3)
C1 N1 C7 129.2(3)
N2 N1 C7 119.8(3)
C3 N2 N1 105.8(3)
C3 N2 Pd1 132.1(2)
N1 N2 Pd1 121.0(2)
C4 N3 N4 109.9(3)
C4 N3 C7 129.8(3)
N4 N3 C7 120.2(3)
C6 N4 N3 106.8(3)
C6 N4 Pd1 132.1(2)
N3 N4 Pd1 120.1(2)
C11 N5 N6 110.1(3)
C11 N5 C10 126.8(3)
N6 N5 C10 122.7(3)
C13 N6 N5 106.5(3)
C13 N6 Pd2 130.5(2)
N5 N6 Pd2 123.0(2)
C14 N7 N8 110.7(3)
C14 N7 C10 127.0(3)
N8 N7 C10 121.0(3)
C16 N8 N7 105.9(3)
C16 N8 Pd2 129.6(3)
N7 N8 Pd2 123.7(2)
C8 N9 C9 121.0(3)
C8 N9 H9 120(3)
C9 N9 H9 119(3)
N1 C1 C2 107.4(3)
N1 C1 H1 126.3
C2 C1 H1 126.3
C1 C2 C3 105.0(3)
C1 C2 H2 127.5
C3 C2 H2 127.5
N2 C3 C2 111.2(3)
N2 C3 H3 124.4
C2 C3 H3 124.4
N3 C4 C5 107.9(3)
N3 C4 H4 126.1
C5 C4 H4 126.1
C4 C5 C6 105.2(3)
C4 C5 H5 127.4
C6 C5 H5 127.4
N4 C6 C5 110.1(3)
N4 C6 H6 124.9
C5 C6 H6 124.9
N1 C7 N3 109.2(3)
N1 C7 C8 114.4(3)
N3 C7 C8 109.3(3)
N1 C7 H7 107.9
N3 C7 H7 107.9
C8 C7 H7 107.9
O1 C8 N9 125.2(3)
O1 C8 C7 118.9(3)
N9 C8 C7 115.9(3)
N9 C9 C10 111.0(3)
N9 C9 H9A 109.4
C10 C9 H9A 109.4
N9 C9 H9B 109.4
C10 C9 H9B 109.4
H9A C9 H9B 108.0
N5 C10 N7 110.5(3)
N5 C10 C9 113.9(3)
N7 C10 C9 109.5(3)
N5 C10 H10 107.6
N7 C10 H10 107.6
C9 C10 H10 107.6
N5 C11 C12 107.6(3)
N5 C11 H11 126.2
C12 C11 H11 126.2
C11 C12 C13 105.5(3)
C11 C12 H12 127.3
C13 C12 H12 127.3
N6 C13 C12 110.3(3)
N6 C13 H13 124.8
C12 C13 H13 124.8
N7 C14 C15 106.7(3)
N7 C14 H14 126.7
C15 C14 H14 126.7
C16 C15 C14 106.3(3)
C16 C15 H15 126.9
C14 C15 H15 126.9
N8 C16 C15 110.3(3)
N8 C16 H16 124.8
C15 C16 H16 124.8
S1 C17 H17A 109.5
S1 C17 H17B 109.5
H17A C17 H17B 109.5
S1 C17 H17C 109.5
H17A C17 H17C 109.5
H17B C17 H17C 109.5
S1 C18 H18A 109.5
S1 C18 H18B 109.5
H18A C18 H18B 109.5
S1 C18 H18C 109.5
H18A C18 H18C 109.5
H18B C18 H18C 109.5

loop_
_geom_bond_atom_site_label_1
_geom_bond_atom_site_label_2
_geom_bond_distance
Pd1 N2 2.013(3)
Pd1 N4 2.027(3)
Pd1 Cl2 2.2778(8)
Pd1 Cl1 2.2956(8)
Pd2 N8 2.018(3)
Pd2 N6 2.030(3)
Pd2 Cl3 2.2803(8)
Pd2 Cl4 2.2897(9)
S1 O2 1.500(3)
S1 C18 1.777(4)
S1 C17 1.787(4)
O1 C8 1.208(4)
N1 C1 1.352(4)
N1 N2 1.365(4)
N1 C7 1.444(4)
N2 C3 1.315(5)
N3 C4 1.347(4)
N3 N4 1.362(4)
N3 C7 1.448(4)
N4 C6 1.321(5)
N5 C11 1.346(5)
N5 N6 1.362(4)
N5 C10 1.458(4)
N6 C13 1.327(4)
N7 C14 1.346(5)
N7 N8 1.359(4)
N7 C10 1.463(4)
N8 C16 1.332(5)
N9 C8 1.341(4)
N9 C9 1.452(4)
N9 H9 0.844(19)
C1 C2 1.368(5)
C1 H1 0.9500
C2 C3 1.402(5)
C2 H2 0.9500
C3 H3 0.9500
C4 C5 1.372(5)
C4 H4 0.9500
C5 C6 1.401(5)
C5 H5 0.9500
C6 H6 0.9500
C7 C8 1.554(5)
C7 H7 1.0000
C9 C10 1.535(5)
C9 H9A 0.9900
C9 H9B 0.9900
C10 H10 1.0000
C11 C12 1.376(5)
C11 H11 0.9500
C12 C13 1.390(5)
C12 H12 0.9500
C13 H13 0.9500
C14 C15 1.377(6)
C14 H14 0.9500
C15 C16 1.376(5)
C15 H15 0.9500
C16 H16 0.9500
C17 H17A 0.9800
C17 H17B 0.9800
C17 H17C 0.9800
C18 H18A 0.9800
C18 H18B 0.9800
C18 H18C 0.9800

loop_
_geom_torsion_atom_site_label_1
_geom_torsion_atom_site_label_2
_geom_torsion_atom_site_label_3
_geom_torsion_atom_site_label_4
_geom_torsion
C1 N1 N2 C3 -0.8(4)
C7 N1 N2 C3 -173.7(3)
C1 N1 N2 Pd1 168.1(2)
C7 N1 N2 Pd1 -4.8(4)
C4 N3 N4 C6 -0.4(4)
C7 N3 N4 C6 178.6(3)
C4 N3 N4 Pd1 -170.0(2)
C7 N3 N4 Pd1 8.9(4)
C11 N5 N6 C13 1.5(4)
C10 N5 N6 C13 175.0(3)
C11 N5 N6 Pd2 -178.6(2)
C10 N5 N6 Pd2 -5.1(4)
C14 N7 N8 C16 -2.8(4)
C10 N7 N8 C16 -170.3(3)
C14 N7 N8 Pd2 -174.0(2)
C10 N7 N8 Pd2 18.5(4)
N2 N1 C1 C2 0.9(4)
C7 N1 C1 C2 172.9(3)
N1 C1 C2 C3 -0.6(4)
N1 N2 C3 C2 0.4(4)
Pd1 N2 C3 C2 -166.7(2)
C1 C2 C3 N2 0.1(4)
N4 N3 C4 C5 -0.5(4)
C7 N3 C4 C5 -179.3(3)
N3 C4 C5 C6 1.1(4)
N3 N4 C6 C5 1.1(4)
Pd1 N4 C6 C5 169.0(2)
C4 C5 C6 N4 -1.4(4)
C1 N1 C7 N3 -111.8(4)
N2 N1 C7 N3 59.5(4)
C1 N1 C7 C8 125.3(3)
N2 N1 C7 C8 -63.3(4)
C4 N3 C7 N1 116.6(4)
N4 N3 C7 N1 -62.1(4)
C4 N3 C7 C8 -117.6(4)
N4 N3 C7 C8 63.7(4)
C9 N9 C8 O1 -5.2(5)
C9 N9 C8 C7 176.8(3)
N1 C7 C8 O1 160.4(3)
N3 C7 C8 O1 37.6(4)
N1 C7 C8 N9 -21.5(4)
N3 C7 C8 N9 -144.3(3)
C8 N9 C9 C10 105.4(3)
C11 N5 C10 N7 -136.1(3)
N6 N5 C10 N7 51.6(4)
C11 N5 C10 C9 100.2(4)
N6 N5 C10 C9 -72.1(4)
C14 N7 C10 N5 135.6(4)
N8 N7 C10 N5 -59.0(4)
C14 N7 C10 C9 -98.1(4)
N8 N7 C10 C9 67.2(4)
N9 C9 C10 N5 -67.0(4)
N9 C9 C10 N7 168.7(3)
N6 N5 C11 C12 -1.2(4)
C10 N5 C11 C12 -174.3(3)
N5 C11 C12 C13 0.4(4)
N5 N6 C13 C12 -1.3(4)
Pd2 N6 C13 C12 178.8(2)
C11 C12 C13 N6 0.6(4)
N8 N7 C14 C15 2.1(4)
C10 N7 C14 C15 168.7(3)
N7 C14 C15 C16 -0.5(4)
N7 N8 C16 C15 2.5(4)
Pd2 N8 C16 C15 172.9(3)
C14 C15 C16 N8 -1.2(5)
